data_7157228
loop_
_publ_author_name
'Aiken, Stuart'
'Anozie, Kelechi'
'de Azevedo, Orlando D. C. C.'
'Cowen, Lewis'
'Edgar, Ross J. L.'
'Gabbutt, Christopher D.'
'Heron, B. Mark'
'Lawrence, Philippa A.'
'Mills, Abby J.'
'Rice, Craig R.'
'Urquhart, Mike W. J.'
'Zonidis, Dimitrios'

_publ_section_title
;
 Expedient synthesis of highly substituted 3,4-dihydro-1,2-oxathiine
 2,2-dioxides and 1,2-oxathiine 2,2-dioxides: revisiting sulfene additions
 to enaminoketones.
;
_journal_issue 44
_journal_name_full 'Organic &amp; biomolecular chemistry'
_journal_page_first 9585
_journal_page_last 9604
_journal_paper_doi 10.1039/c9ob01657k
_journal_volume 17
_journal_year 2019
_chemical_formula_sum 'C23 H25 N O4 S'
_chemical_formula_weight 411.50
_space_group_crystal_system monoclinic
_space_group_IT_number 14
_space_group_name_Hall '-P 2yn'
_space_group_name_H-M_alt 'P 1 21/n 1'
_atom_sites_solution_hydrogens geom
_audit_creation_method SHELXL-2014/7
_audit_update_record
;
2019-05-02 deposited with the CCDC.	2019-10-31 downloaded from the CCDC.
;
_cell_angle_alpha 90
_cell_angle_beta 96.0216(18)
_cell_angle_gamma 90
_cell_formula_units_Z 4
_cell_length_a 11.6856(9)
_cell_length_b 14.0485(11)
_cell_length_c 13.2869(10)
_cell_measurement_reflns_used 7419
_cell_measurement_temperature 296(2)
_cell_measurement_theta_max 30.21
_cell_measurement_theta_min 2.45
_cell_volume 2169.2(3)
_computing_cell_refinement 'Bruker SAINT'
_computing_data_collection 'Bruker APEX2'
_computing_data_reduction 'Bruker SAINT'
_computing_molecular_graphics 'Bruker SHELXTL'
_computing_publication_material 'Bruker SHELXTL'
_computing_structure_refinement 'SHELXL-2014 (Sheldrick 2014)'
_computing_structure_solution 'SHELXS-97 (Sheldrick 2008)'
_diffrn_ambient_temperature 296(2)
_diffrn_measured_fraction_theta_full 1.000
_diffrn_measured_fraction_theta_max 0.997
_diffrn_measurement_device_type 'Bruker APEX-II CCD'
_diffrn_measurement_method '\f and \w scans'
_diffrn_radiation_type MoK\a
_diffrn_radiation_wavelength 0.71073
_diffrn_reflns_av_R_equivalents 0.0399
_diffrn_reflns_av_unetI/netI 0.0364
_diffrn_reflns_Laue_measured_fraction_full 1.000
_diffrn_reflns_Laue_measured_fraction_max 0.997
_diffrn_reflns_limit_h_max 16
_diffrn_reflns_limit_h_min -16
_diffrn_reflns_limit_k_max 16
_diffrn_reflns_limit_k_min -20
_diffrn_reflns_limit_l_max 18
_diffrn_reflns_limit_l_min -16
_diffrn_reflns_number 31491
_diffrn_reflns_point_group_measured_fraction_full 1.000
_diffrn_reflns_point_group_measured_fraction_max 0.997
_diffrn_reflns_theta_full 25.242
_diffrn_reflns_theta_max 30.568
_diffrn_reflns_theta_min 2.116
_exptl_absorpt_coefficient_mu 0.177
_exptl_absorpt_correction_T_max 0.61
_exptl_absorpt_correction_T_min 0.48
_exptl_absorpt_correction_type multi-scan
_exptl_absorpt_process_details sadabs
_exptl_crystal_colour yellow
_exptl_crystal_density_diffrn 1.260
_exptl_crystal_description block
_exptl_crystal_F_000 872
_exptl_crystal_size_max 0.21
_exptl_crystal_size_mid 0.18
_exptl_crystal_size_min 0.15
_refine_diff_density_max 0.328
_refine_diff_density_min -0.534
_refine_diff_density_rms 0.054
_refine_ls_extinction_method none
_refine_ls_goodness_of_fit_ref 1.008
_refine_ls_hydrogen_treatment constr
_refine_ls_matrix_type full
_refine_ls_number_parameters 264
_refine_ls_number_reflns 6623
_refine_ls_number_restraints 0
_refine_ls_restrained_S_all 1.008
_refine_ls_R_factor_all 0.0897
_refine_ls_R_factor_gt 0.0480
_refine_ls_shift/su_max 0.001
_refine_ls_shift/su_mean 0.000
_refine_ls_structure_factor_coef Fsqd
_refine_ls_weighting_details 'w=1/[\s^2^(Fo^2^)+(0.0502P)^2^+1.1917P] where P=(Fo^2^+2Fc^2^)/3'
_refine_ls_weighting_scheme calc
_refine_ls_wR_factor_gt 0.1082
_refine_ls_wR_factor_ref 0.1333
_reflns_Friedel_coverage 0.000
_reflns_number_gt 4378
_reflns_number_total 6623
_reflns_threshold_expression 'I > 2\s(I)'
_cod_data_source_file c9ob01657k2.cif
_cod_data_source_block mo_Ross_SO2_0m
_cod_original_sg_symbol_H-M 'P 21/n'
_cod_database_code 7157228
_shelx_shelxl_version_number 2014/7
_shelx_space_group_comment
;
The symmetry employed for this shelxl refinement is uniquely defined
by the following loop, which should always be used as a source of
symmetry information in preference to the above space-group names.
They are only intended as comments.
;

loop_
_space_group_symop_operation_xyz
'x, y, z'
'-x+1/2, y+1/2, -z+1/2'
'-x, -y, -z'
'x-1/2, -y-1/2, z-1/2'

loop_
_atom_site_label
_atom_site_type_symbol
_atom_site_fract_x
_atom_site_fract_y
_atom_site_fract_z
_atom_site_U_iso_or_equiv
_atom_site_adp_type
_atom_site_occupancy
_atom_site_site_symmetry_order
_atom_site_calc_flag
_atom_site_refinement_flags_posn
_atom_site_refinement_flags_adp
S1 S 0.97766(4) 0.07542(3) 0.29573(3) 0.03426(12) Uani 1 1 d . .
N1 N 0.75391(11) 0.21919(11) 0.44936(11) 0.0322(3) Uani 1 1 d . .
O1 O 1.04133(11) 0.02188(10) 0.37326(11) 0.0475(3) Uani 1 1 d . .
O2 O 0.96862(12) 0.04202(11) 0.19415(10) 0.0490(4) Uani 1 1 d . .
O3 O 1.03274(10) 0.17906(9) 0.28999(9) 0.0349(3) Uani 1 1 d . .
O4 O 1.10463(10) 0.31072(10) 0.56374(9) 0.0384(3) Uani 1 1 d . .
C1 C 1.13518(13) 0.29927(12) 0.38926(13) 0.0309(3) Uani 1 1 d . .
C2 C 1.16317(14) 0.33859(13) 0.48474(13) 0.0331(4) Uani 1 1 d . .
C3 C 1.25553(15) 0.40019(15) 0.50284(16) 0.0427(4) Uani 1 1 d . .
H3 H 1.2752 0.4249 0.5673 0.051 Uiso 1 1 calc R U
C4 C 1.31800(16) 0.42449(16) 0.42401(18) 0.0492(5) Uani 1 1 d . .
H4 H 1.3797 0.4663 0.4356 0.059 Uiso 1 1 calc R U
C5 C 1.29024(16) 0.38773(16) 0.32860(17) 0.0482(5) Uani 1 1 d . .
H5 H 1.3321 0.4057 0.2759 0.058 Uiso 1 1 calc R U
C6 C 1.19990(15) 0.32397(14) 0.31101(15) 0.0398(4) Uani 1 1 d . .
H6 H 1.1825 0.2977 0.2470 0.048 Uiso 1 1 calc R U
C7 C 1.03802(13) 0.23420(12) 0.37930(12) 0.0288(3) Uani 1 1 d . .
C8 C 0.96119(13) 0.22833(11) 0.44598(12) 0.0276(3) Uani 1 1 d . .
C9 C 0.98140(14) 0.29105(13) 0.54054(13) 0.0318(4) Uani 1 1 d . .
C10 C 0.95104(18) 0.24020(16) 0.63510(14) 0.0450(5) Uani 1 1 d . .
H10A H 0.9909 0.1804 0.6417 0.067 Uiso 1 1 calc R U
H10B H 0.8696 0.2291 0.6300 0.067 Uiso 1 1 calc R U
H10C H 0.9734 0.2789 0.6934 0.067 Uiso 1 1 calc R U
C11 C 0.92063(17) 0.38658(14) 0.52766(16) 0.0429(4) Uani 1 1 d . .
H11A H 0.9421 0.4256 0.5859 0.064 Uiso 1 1 calc R U
H11B H 0.8389 0.3768 0.5207 0.064 Uiso 1 1 calc R U
H11C H 0.9425 0.4177 0.4683 0.064 Uiso 1 1 calc R U
C12 C 0.85579(13) 0.16384(12) 0.43462(12) 0.0283(3) Uani 1 1 d . .
H12 H 0.8657 0.1164 0.4889 0.034 Uiso 1 1 calc R U
C13 C 0.84141(13) 0.10882(12) 0.33208(12) 0.0289(3) Uani 1 1 d . .
H13 H 0.8072 0.1534 0.2807 0.035 Uiso 1 1 calc R U
C14 C 0.76103(14) 0.02461(12) 0.33194(13) 0.0317(3) Uani 1 1 d . .
C15 C 0.78050(17) -0.04958(14) 0.40015(16) 0.0452(5) Uani 1 1 d . .
H15 H 0.8470 -0.0504 0.4452 0.054 Uiso 1 1 calc R U
C16 C 0.7012(2) -0.12251(16) 0.40139(19) 0.0547(6) Uani 1 1 d . .
H16 H 0.7149 -0.1723 0.4471 0.066 Uiso 1 1 calc R U
C17 C 0.60224(19) -0.12197(17) 0.33557(18) 0.0543(6) Uani 1 1 d . .
H17 H 0.5489 -0.1709 0.3372 0.065 Uiso 1 1 calc R U
C18 C 0.58245(17) -0.04897(17) 0.26750(16) 0.0503(5) Uani 1 1 d . .
H18 H 0.5155 -0.0485 0.2230 0.060 Uiso 1 1 calc R U
C19 C 0.66147(15) 0.02385(15) 0.26466(14) 0.0389(4) Uani 1 1 d . .
H19 H 0.6480 0.0726 0.2175 0.047 Uiso 1 1 calc R U
C20 C 0.65709(17) 0.17435(16) 0.49236(17) 0.0461(5) Uani 1 1 d . .
H20A H 0.6786 0.1544 0.5617 0.055 Uiso 1 1 calc R U
H20B H 0.6290 0.1196 0.4527 0.055 Uiso 1 1 calc R U
C21 C 0.5684(2) 0.2524(2) 0.4874(3) 0.0944(11) Uani 1 1 d . .
H21A H 0.4928 0.2270 0.4652 0.113 Uiso 1 1 calc R U
H21B H 0.5661 0.2810 0.5536 0.113 Uiso 1 1 calc R U
C22 C 0.60240(18) 0.32540(18) 0.41317(19) 0.0551(6) Uani 1 1 d . .
H22A H 0.6228 0.3851 0.4470 0.066 Uiso 1 1 calc R U
H22B H 0.5400 0.3367 0.3604 0.066 Uiso 1 1 calc R U
C23 C 0.70550(15) 0.28263(14) 0.36936(15) 0.0395(4) Uani 1 1 d . .
H23A H 0.6822 0.2477 0.3076 0.047 Uiso 1 1 calc R U
H23B H 0.7603 0.3315 0.3552 0.047 Uiso 1 1 calc R U

loop_
_atom_site_aniso_label
_atom_site_aniso_U_11
_atom_site_aniso_U_22
_atom_site_aniso_U_33
_atom_site_aniso_U_23
_atom_site_aniso_U_13
_atom_site_aniso_U_12
S1 0.02876(19) 0.0346(2) 0.0387(2) -0.00814(19) 0.00055(16) 0.00172(16)
N1 0.0279(6) 0.0344(8) 0.0354(8) 0.0022(6) 0.0087(5) -0.0003(6)
O1 0.0384(7) 0.0419(8) 0.0598(9) 0.0016(7) -0.0056(6) 0.0086(6)
O2 0.0447(7) 0.0573(9) 0.0448(8) -0.0235(7) 0.0045(6) -0.0006(7)
O3 0.0342(6) 0.0402(7) 0.0312(6) -0.0081(5) 0.0080(5) -0.0060(5)
O4 0.0337(6) 0.0513(8) 0.0296(6) -0.0057(6) 0.0008(5) -0.0085(6)
C1 0.0245(7) 0.0327(9) 0.0353(9) -0.0010(7) 0.0029(6) -0.0001(6)
C2 0.0265(7) 0.0356(9) 0.0370(9) -0.0026(7) 0.0024(6) -0.0008(6)
C3 0.0307(8) 0.0474(11) 0.0496(11) -0.0137(9) 0.0023(8) -0.0049(8)
C4 0.0300(9) 0.0487(12) 0.0703(14) -0.0133(11) 0.0126(9) -0.0099(8)
C5 0.0349(9) 0.0539(12) 0.0590(13) -0.0025(10) 0.0201(9) -0.0084(9)
C6 0.0329(8) 0.0471(11) 0.0408(10) -0.0037(8) 0.0097(7) -0.0044(8)
C7 0.0280(7) 0.0305(8) 0.0274(8) -0.0034(6) 0.0006(6) -0.0006(6)
C8 0.0272(7) 0.0278(8) 0.0274(8) -0.0007(6) 0.0003(6) -0.0005(6)
C9 0.0305(8) 0.0356(9) 0.0294(8) -0.0042(7) 0.0040(6) -0.0041(7)
C10 0.0507(11) 0.0559(13) 0.0289(9) -0.0008(9) 0.0066(8) -0.0108(9)
C11 0.0418(10) 0.0366(10) 0.0503(12) -0.0086(9) 0.0057(8) -0.0007(8)
C12 0.0273(7) 0.0292(8) 0.0284(8) 0.0001(6) 0.0026(6) -0.0018(6)
C13 0.0254(7) 0.0289(8) 0.0318(8) -0.0008(7) 0.0003(6) 0.0006(6)
C14 0.0306(8) 0.0310(9) 0.0332(9) -0.0037(7) 0.0018(6) -0.0020(6)
C15 0.0413(10) 0.0374(10) 0.0542(12) 0.0075(9) -0.0069(9) -0.0017(8)
C16 0.0575(13) 0.0389(11) 0.0670(15) 0.0140(10) 0.0027(11) -0.0065(10)
C17 0.0533(12) 0.0502(13) 0.0596(14) -0.0017(11) 0.0062(10) -0.0221(10)
C18 0.0415(10) 0.0661(14) 0.0415(11) -0.0023(10) -0.0033(8) -0.0197(10)
C19 0.0354(9) 0.0478(11) 0.0325(9) 0.0005(8) -0.0007(7) -0.0055(8)
C20 0.0406(10) 0.0514(12) 0.0495(12) 0.0013(9) 0.0195(9) -0.0065(9)
C21 0.0600(16) 0.090(2) 0.144(3) 0.033(2) 0.0609(18) 0.0215(15)
C22 0.0430(11) 0.0571(14) 0.0671(15) 0.0023(11) 0.0143(10) 0.0157(10)
C23 0.0329(8) 0.0421(10) 0.0440(10) 0.0042(8) 0.0070(7) 0.0068(7)

loop_
_atom_type_symbol
_atom_type_description
_atom_type_scat_dispersion_real
_atom_type_scat_dispersion_imag
_atom_type_scat_source
C C 0.0033 0.0016 'International Tables Vol C Tables 4.2.6.8 and 6.1.1.4'
H H 0.0000 0.0000 'International Tables Vol C Tables 4.2.6.8 and 6.1.1.4'
N N 0.0061 0.0033 'International Tables Vol C Tables 4.2.6.8 and 6.1.1.4'
O O 0.0106 0.0060 'International Tables Vol C Tables 4.2.6.8 and 6.1.1.4'
S S 0.1246 0.1234 'International Tables Vol C Tables 4.2.6.8 and 6.1.1.4'

loop_
_geom_angle_atom_site_label_1
_geom_angle_atom_site_label_2
_geom_angle_atom_site_label_3
_geom_angle
O1 S1 O2 119.63(9)
O1 S1 O3 109.52(8)
O2 S1 O3 104.22(8)
O1 S1 C13 111.04(8)
O2 S1 C13 111.48(8)
O3 S1 C13 98.60(7)
C12 N1 C23 119.39(13)
C12 N1 C20 120.05(15)
C23 N1 C20 106.96(14)
C7 O3 S1 116.23(10)
C2 O4 C9 116.82(13)
C2 C1 C6 119.21(16)
C2 C1 C7 116.09(15)
C6 C1 C7 124.70(16)
O4 C2 C3 119.25(16)
O4 C2 C1 119.82(15)
C3 C2 C1 120.74(17)
C4 C3 C2 119.16(18)
C4 C3 H3 120.4
C2 C3 H3 120.4
C5 C4 C3 120.92(18)
C5 C4 H4 119.5
C3 C4 H4 119.5
C4 C5 C6 119.99(19)
C4 C5 H5 120.0
C6 C5 H5 120.0
C5 C6 C1 119.95(18)
C5 C6 H6 120.0
C1 C6 H6 120.0
C8 C7 O3 123.58(14)
C8 C7 C1 123.68(15)
O3 C7 C1 112.73(14)
C7 C8 C12 124.52(15)
C7 C8 C9 117.02(14)
C12 C8 C9 118.46(13)
O4 C9 C10 102.94(13)
O4 C9 C11 107.10(14)
C10 C9 C11 111.19(16)
O4 C9 C8 110.13(13)
C10 C9 C8 112.24(15)
C11 C9 C8 112.67(14)
C9 C10 H10A 109.5
C9 C10 H10B 109.5
H10A C10 H10B 109.5
C9 C10 H10C 109.5
H10A C10 H10C 109.5
H10B C10 H10C 109.5
C9 C11 H11A 109.5
C9 C11 H11B 109.5
H11A C11 H11B 109.5
C9 C11 H11C 109.5
H11A C11 H11C 109.5
H11B C11 H11C 109.5
N1 C12 C8 109.50(13)
N1 C12 C13 111.61(13)
C8 C12 C13 113.14(13)
N1 C12 H12 107.4
C8 C12 H12 107.4
C13 C12 H12 107.4
C14 C13 C12 113.53(14)
C14 C13 S1 111.60(12)
C12 C13 S1 110.56(10)
C14 C13 H13 106.9
C12 C13 H13 106.9
S1 C13 H13 106.9
C15 C14 C19 118.94(16)
C15 C14 C13 121.97(15)
C19 C14 C13 119.01(16)
C16 C15 C14 120.09(18)
C16 C15 H15 120.0
C14 C15 H15 120.0
C17 C16 C15 120.6(2)
C17 C16 H16 119.7
C15 C16 H16 119.7
C18 C17 C16 119.75(19)
C18 C17 H17 120.1
C16 C17 H17 120.1
C17 C18 C19 120.34(18)
C17 C18 H18 119.8
C19 C18 H18 119.8
C18 C19 C14 120.31(18)
C18 C19 H19 119.8
C14 C19 H19 119.8
N1 C20 C21 103.09(18)
N1 C20 H20A 111.1
C21 C20 H20A 111.1
N1 C20 H20B 111.1
C21 C20 H20B 111.1
H20A C20 H20B 109.1
C22 C21 C20 107.27(18)
C22 C21 H21A 110.3
C20 C21 H21A 110.3
C22 C21 H21B 110.3
C20 C21 H21B 110.3
H21A C21 H21B 108.5
C21 C22 C23 104.88(18)
C21 C22 H22A 110.8
C23 C22 H22A 110.8
C21 C22 H22B 110.8
C23 C22 H22B 110.8
H22A C22 H22B 108.8
N1 C23 C22 103.06(16)
N1 C23 H23A 111.2
C22 C23 H23A 111.2
N1 C23 H23B 111.2
C22 C23 H23B 111.2
H23A C23 H23B 109.1

loop_
_geom_bond_atom_site_label_1
_geom_bond_atom_site_label_2
_geom_bond_distance
S1 O1 1.4211(14)
S1 O2 1.4223(14)
S1 O3 1.5970(13)
S1 C13 1.7748(16)
N1 C12 1.452(2)
N1 C23 1.455(2)
N1 C20 1.463(2)
O3 C7 1.4130(19)
O4 C2 1.369(2)
O4 C9 1.467(2)
C1 C2 1.391(2)
C1 C6 1.392(2)
C1 C7 1.453(2)
C2 C3 1.385(2)
C3 C4 1.381(3)
C3 H3 0.9300
C4 C5 1.376(3)
C4 H4 0.9300
C5 C6 1.386(3)
C5 H5 0.9300
C6 H6 0.9300
C7 C8 1.328(2)
C8 C12 1.524(2)
C8 C9 1.532(2)
C9 C10 1.519(3)
C9 C11 1.520(3)
C10 H10A 0.9600
C10 H10B 0.9600
C10 H10C 0.9600
C11 H11A 0.9600
C11 H11B 0.9600
C11 H11C 0.9600
C12 C13 1.560(2)
C12 H12 0.9800
C13 C14 1.510(2)
C13 H13 0.9800
C14 C15 1.384(3)
C14 C19 1.391(2)
C15 C16 1.383(3)
C15 H15 0.9300
C16 C17 1.375(3)
C16 H16 0.9300
C17 C18 1.371(3)
C17 H17 0.9300
C18 C19 1.381(3)
C18 H18 0.9300
C19 H19 0.9300
C20 C21 1.506(3)
C20 H20A 0.9700
C20 H20B 0.9700
C21 C22 1.505(4)
C21 H21A 0.9700
C21 H21B 0.9700
C22 C23 1.516(3)
C22 H22A 0.9700
C22 H22B 0.9700
C23 H23A 0.9700
C23 H23B 0.9700
